data_4068223
loop_
_publ_author_name
'Wang, Yuzhong'
'Abraham, Mariham Y.'
'Gilliard, Robert J.'
'Wei, Pingrong'
'Smith, Jared C.'
'Robinson, Gregory H.'

_publ_section_title
;
 From Anionic N-Heterocyclic Dicarbenes to Abnormal Carbene--Borane
 Complexes: A Logical Synthetic Route
;
_journal_issue 3
_journal_name_full Organometallics
_journal_page_first 791
_journal_paper_doi 10.1021/om201259d
_journal_volume 31
_journal_year 2012
_chemical_formula_sum 'C34 H53 B N2'
_chemical_formula_weight 500.59
_chemical_name_systematic
; 
 ? 
;
_space_group_IT_number 19
_symmetry_cell_setting orthorhombic
_symmetry_space_group_name_Hall 'P 2ac 2ab'
_symmetry_space_group_name_H-M 'P 21 21 21'
_atom_sites_solution_hydrogens geom
_atom_sites_solution_primary direct
_atom_sites_solution_secondary difmap
_audit_creation_method SHELXL-97
_cell_angle_alpha 90.00
_cell_angle_beta 90.00
_cell_angle_gamma 90.00
_cell_formula_units_Z 4
_cell_length_a 9.6164(4)
_cell_length_b 15.3033(6)
_cell_length_c 22.2044(9)
_cell_measurement_reflns_used 9936
_cell_measurement_temperature 296(2)
_cell_measurement_theta_max 24.590
_cell_measurement_theta_min 2.267
_cell_volume 3267.7(2)
_computing_structure_refinement 'SHELXL-97 (Sheldrick, 2008)'
_computing_structure_solution 'SHELXS-97 (Sheldrick, 2008)'
_diffrn_ambient_temperature 296(2)
_diffrn_measured_fraction_theta_full 0.999
_diffrn_measured_fraction_theta_max 0.999
_diffrn_measurement_device_type 'BRUKER SMART APEX II'
_diffrn_measurement_method 'OMEGA SCAN'
_diffrn_radiation_monochromator graphite
_diffrn_radiation_source 'fine-focus sealed tube'
_diffrn_radiation_type MoK\a
_diffrn_radiation_wavelength 0.71073
_diffrn_reflns_av_R_equivalents 0.0292
_diffrn_reflns_av_sigmaI/netI 0.0179
_diffrn_reflns_limit_h_max 11
_diffrn_reflns_limit_h_min -11
_diffrn_reflns_limit_k_max 18
_diffrn_reflns_limit_k_min -18
_diffrn_reflns_limit_l_max 26
_diffrn_reflns_limit_l_min -26
_diffrn_reflns_number 35131
_diffrn_reflns_theta_full 25.00
_diffrn_reflns_theta_max 25.00
_diffrn_reflns_theta_min 2.27
_exptl_absorpt_coefficient_mu 0.058
_exptl_absorpt_correction_T_max 0.9931
_exptl_absorpt_correction_T_min 0.9785
_exptl_absorpt_correction_type multi-scan
_exptl_absorpt_process_details 'BRUKER SADABS'
_exptl_crystal_colour colorless
_exptl_crystal_density_diffrn 1.018
_exptl_crystal_density_method 'not measured'
_exptl_crystal_description plate
_exptl_crystal_F_000 1104
_exptl_crystal_size_max 0.38
_exptl_crystal_size_mid 0.35
_exptl_crystal_size_min 0.12
_refine_diff_density_max 0.368
_refine_diff_density_min -0.184
_refine_diff_density_rms 0.034
_refine_ls_abs_structure_details 'Flack H D (1983), Acta Cryst. A39, 876-881'
_refine_ls_abs_structure_Flack 2(3)
_refine_ls_extinction_method none
_refine_ls_goodness_of_fit_ref 1.025
_refine_ls_hydrogen_treatment constr
_refine_ls_matrix_type full
_refine_ls_number_parameters 335
_refine_ls_number_reflns 5756
_refine_ls_number_restraints 0
_refine_ls_restrained_S_all 1.025
_refine_ls_R_factor_all 0.0598
_refine_ls_R_factor_gt 0.0519
_refine_ls_shift/su_max 0.000
_refine_ls_shift/su_mean 0.000
_refine_ls_structure_factor_coef Fsqd
_refine_ls_weighting_details 'calc w=1/[\s^2^(Fo^2^)+(0.0910P)^2^+0.7278P] where P=(Fo^2^+2Fc^2^)/3'
_refine_ls_weighting_scheme calc
_refine_ls_wR_factor_gt 0.1466
_refine_ls_wR_factor_ref 0.1546
_reflns_number_gt 5023
_reflns_number_total 5756
_reflns_threshold_expression >2sigma(I)
_cod_data_source_file om201259d_si_003.cif
_cod_data_source_block y1
_cod_original_sg_symbol_H-M P2(1)2(1)2(1)
_cod_database_code 4068223

loop_
_symmetry_equiv_pos_as_xyz
'x, y, z'
'-x+1/2, -y, z+1/2'
'-x, y+1/2, -z+1/2'
'x+1/2, -y+1/2, -z'

loop_
_atom_site_label
_atom_site_type_symbol
_atom_site_fract_x
_atom_site_fract_y
_atom_site_fract_z
_atom_site_U_iso_or_equiv
_atom_site_adp_type
_atom_site_occupancy
_atom_site_symmetry_multiplicity
_atom_site_calc_flag
_atom_site_refinement_flags
B1 B 0.8066(3) 0.44868(16) 0.15456(11) 0.0446(5) Uani 1 1 d .
N1 N 0.56804(18) 0.57705(11) 0.04630(8) 0.0416(4) Uani 1 1 d .
N2 N 0.53447(18) 0.48222(10) 0.11618(7) 0.0379(4) Uani 1 1 d .
C1 C 0.4700(2) 0.53247(13) 0.07503(9) 0.0409(5) Uani 1 1 d .
C2 C 0.6954(2) 0.55382(14) 0.06974(9) 0.0428(5) Uani 1 1 d .
H2A H 0.7801 0.5764 0.0569 0.051 Uiso 1 1 calc R
C3 C 0.6803(2) 0.49336(13) 0.11419(9) 0.0380(4) Uani 1 1 d .
C4 C 0.4537(2) 0.42385(14) 0.15484(9) 0.0412(5) Uani 1 1 d .
C5 C 0.4023(3) 0.45725(17) 0.20889(11) 0.0518(6) Uani 1 1 d .
C6 C 0.3181(3) 0.40163(19) 0.24287(12) 0.0651(7) Uani 1 1 d .
H6A H 0.2822 0.4215 0.2793 0.078 Uiso 1 1 calc R
C7 C 0.2871(3) 0.3193(2) 0.22427(14) 0.0711(8) Uani 1 1 d .
H7A H 0.2303 0.2838 0.2477 0.085 Uiso 1 1 calc R
C8 C 0.3402(3) 0.28821(17) 0.17030(13) 0.0614(7) Uani 1 1 d .
H8A H 0.3190 0.2316 0.1582 0.074 Uiso 1 1 calc R
C9 C 0.4245(2) 0.34003(14) 0.13378(10) 0.0467(5) Uani 1 1 d .
C10 C 0.4754(3) 0.30487(16) 0.07404(10) 0.0555(6) Uani 1 1 d .
H10A H 0.5483 0.3443 0.0595 0.067 Uiso 1 1 calc R
C11 C 0.5390(3) 0.21318(17) 0.07880(13) 0.0684(7) Uani 1 1 d .
H11A H 0.5689 0.1942 0.0397 0.103 Uiso 1 1 calc R
H11B H 0.4706 0.1732 0.0941 0.103 Uiso 1 1 calc R
H11C H 0.6173 0.2147 0.1056 0.103 Uiso 1 1 calc R
C12 C 0.3599(4) 0.3044(2) 0.02743(14) 0.0868(10) Uani 1 1 d .
H12A H 0.3203 0.3618 0.0244 0.130 Uiso 1 1 calc R
H12B H 0.2892 0.2636 0.0393 0.130 Uiso 1 1 calc R
H12C H 0.3971 0.2875 -0.0110 0.130 Uiso 1 1 calc R
C13 C 0.4309(4) 0.54887(19) 0.23050(13) 0.0751(9) Uani 1 1 d .
H13A H 0.5080 0.5721 0.2065 0.090 Uiso 1 1 calc R
C14 C 0.4753(5) 0.5513(3) 0.29658(15) 0.1102(14) Uani 1 1 d .
H14A H 0.5549 0.5144 0.3022 0.165 Uiso 1 1 calc R
H14B H 0.4003 0.5308 0.3214 0.165 Uiso 1 1 calc R
H14C H 0.4984 0.6101 0.3077 0.165 Uiso 1 1 calc R
C15 C 0.3050(6) 0.6083(3) 0.2203(2) 0.1219(16) Uani 1 1 d .
H15A H 0.3257 0.6660 0.2348 0.183 Uiso 1 1 calc R
H15B H 0.2263 0.5854 0.2417 0.183 Uiso 1 1 calc R
H15C H 0.2842 0.6108 0.1781 0.183 Uiso 1 1 calc R
C16 C 0.5472(2) 0.63484(14) -0.00475(10) 0.0463(5) Uani 1 1 d .
C17 C 0.5392(3) 0.72483(15) 0.00615(11) 0.0529(6) Uani 1 1 d .
C18 C 0.5290(3) 0.77802(18) -0.04500(14) 0.0686(7) Uani 1 1 d .
H18A H 0.5241 0.8383 -0.0403 0.082 Uiso 1 1 calc R
C19 C 0.5262(3) 0.7434(2) -0.10154(14) 0.0765(9) Uani 1 1 d .
H19A H 0.5200 0.7805 -0.1346 0.092 Uiso 1 1 calc R
C20 C 0.5323(3) 0.6551(2) -0.11054(12) 0.0716(8) Uani 1 1 d .
H20A H 0.5296 0.6332 -0.1496 0.086 Uiso 1 1 calc R
C21 C 0.5424(3) 0.59748(17) -0.06216(10) 0.0540(6) Uani 1 1 d .
C22 C 0.5490(3) 0.49954(18) -0.07239(11) 0.0664(7) Uani 1 1 d .
H22A H 0.5373 0.4709 -0.0332 0.080 Uiso 1 1 calc R
C23 C 0.6910(4) 0.4731(3) -0.09722(18) 0.0962(11) Uani 1 1 d .
H23A H 0.7626 0.4934 -0.0705 0.144 Uiso 1 1 calc R
H23B H 0.7039 0.4987 -0.1363 0.144 Uiso 1 1 calc R
H23C H 0.6958 0.4106 -0.1004 0.144 Uiso 1 1 calc R
C24 C 0.4317(5) 0.4670(3) -0.11396(18) 0.1054(13) Uani 1 1 d .
H24A H 0.3433 0.4835 -0.0973 0.158 Uiso 1 1 calc R
H24B H 0.4364 0.4046 -0.1173 0.158 Uiso 1 1 calc R
H24C H 0.4421 0.4928 -0.1531 0.158 Uiso 1 1 calc R
C25 C 0.5420(3) 0.76287(16) 0.06883(13) 0.0623(6) Uani 1 1 d .
H25A H 0.5580 0.7144 0.0968 0.075 Uiso 1 1 calc R
C26 C 0.6596(4) 0.8271(4) 0.0775(2) 0.141(2) Uani 1 1 d .
H26A H 0.7466 0.7985 0.0699 0.211 Uiso 1 1 calc R
H26B H 0.6582 0.8487 0.1181 0.211 Uiso 1 1 calc R
H26C H 0.6485 0.8750 0.0500 0.211 Uiso 1 1 calc R
C27 C 0.4082(5) 0.8040(4) 0.0860(2) 0.149(2) Uani 1 1 d .
H27A H 0.4152 0.8270 0.1261 0.224 Uiso 1 1 calc R
H27B H 0.3354 0.7612 0.0845 0.224 Uiso 1 1 calc R
H27C H 0.3873 0.8506 0.0585 0.224 Uiso 1 1 calc R
C28 C 0.3187(2) 0.53869(18) 0.06269(13) 0.0590(6) Uani 1 1 d .
H28A H 0.2902 0.5987 0.0647 0.088 Uiso 1 1 calc R
H28B H 0.2685 0.5054 0.0922 0.088 Uiso 1 1 calc R
H28C H 0.2996 0.5160 0.0232 0.088 Uiso 1 1 calc R
C29 C 0.8315(4) 0.5922(2) 0.22408(15) 0.0831(10) Uani 1 1 d .
H29A H 0.8311 0.6113 0.2653 0.125 Uiso 1 1 calc R
H29B H 0.7578 0.6207 0.2026 0.125 Uiso 1 1 calc R
H29C H 0.9191 0.6068 0.2059 0.125 Uiso 1 1 calc R
C30 C 0.8104(3) 0.4942(2) 0.22167(12) 0.0695(7) Uani 1 1 d .
H30A H 0.7236 0.4807 0.2419 0.083 Uiso 1 1 calc R
H30B H 0.8844 0.4669 0.2446 0.083 Uiso 1 1 calc R
C31 C 0.9729(3) 0.4249(2) 0.05809(14) 0.0818(9) Uani 1 1 d .
H31A H 1.0603 0.4422 0.0409 0.123 Uiso 1 1 calc R
H31B H 0.8987 0.4410 0.0314 0.123 Uiso 1 1 calc R
H31C H 0.9723 0.3627 0.0639 0.123 Uiso 1 1 calc R
C32 C 0.9530(3) 0.47051(19) 0.11894(12) 0.0617(6) Uani 1 1 d .
H32A H 0.9581 0.5331 0.1125 0.074 Uiso 1 1 calc R
H32B H 1.0299 0.4545 0.1450 0.074 Uiso 1 1 calc R
C33 C 0.9038(4) 0.2958(2) 0.1950(2) 0.1085(14) Uani 1 1 d .
H33A H 0.8830 0.2346 0.1970 0.163 Uiso 1 1 calc R
H33B H 0.9121 0.3190 0.2350 0.163 Uiso 1 1 calc R
H33C H 0.9898 0.3042 0.1738 0.163 Uiso 1 1 calc R
C34 C 0.7865(3) 0.34342(18) 0.16159(17) 0.0732(8) Uani 1 1 d .
H34A H 0.7000 0.3326 0.1828 0.088 Uiso 1 1 calc R
H34B H 0.7778 0.3182 0.1217 0.088 Uiso 1 1 calc R

loop_
_atom_site_aniso_label
_atom_site_aniso_U_11
_atom_site_aniso_U_22
_atom_site_aniso_U_33
_atom_site_aniso_U_23
_atom_site_aniso_U_13
_atom_site_aniso_U_12
B1 0.0421(13) 0.0422(12) 0.0494(13) 0.0051(11) -0.0074(11) 0.0031(11)
N1 0.0386(9) 0.0433(9) 0.0428(9) 0.0066(8) 0.0019(7) 0.0017(7)
N2 0.0381(9) 0.0369(8) 0.0387(8) 0.0021(7) 0.0026(7) -0.0022(7)
C1 0.0389(10) 0.0408(10) 0.0429(10) 0.0028(9) 0.0034(9) 0.0016(9)
C2 0.0349(10) 0.0482(12) 0.0452(11) 0.0058(10) 0.0008(9) -0.0011(9)
C3 0.0362(10) 0.0399(10) 0.0379(10) -0.0015(8) 0.0018(8) -0.0025(9)
C4 0.0376(10) 0.0433(11) 0.0427(10) 0.0067(9) 0.0005(9) -0.0049(9)
C5 0.0486(13) 0.0578(13) 0.0491(12) 0.0009(11) 0.0103(10) -0.0018(11)
C6 0.0654(16) 0.0756(18) 0.0544(14) 0.0080(13) 0.0180(13) -0.0001(14)
C7 0.0654(17) 0.0717(18) 0.0762(18) 0.0209(15) 0.0182(14) -0.0160(14)
C8 0.0572(15) 0.0501(14) 0.0768(17) 0.0076(13) 0.0038(13) -0.0147(12)
C9 0.0421(11) 0.0470(12) 0.0510(12) 0.0051(10) -0.0035(10) -0.0059(10)
C10 0.0631(14) 0.0503(13) 0.0531(13) -0.0013(10) -0.0013(12) -0.0106(11)
C11 0.0762(18) 0.0579(15) 0.0712(16) -0.0093(13) -0.0027(15) -0.0008(14)
C12 0.113(3) 0.077(2) 0.0705(19) -0.0109(16) -0.0292(18) 0.0057(19)
C13 0.089(2) 0.0665(16) 0.0697(17) -0.0202(14) 0.0326(16) -0.0146(16)
C14 0.114(3) 0.139(3) 0.078(2) -0.048(2) 0.021(2) -0.027(3)
C15 0.162(4) 0.080(2) 0.124(3) -0.022(2) 0.022(3) 0.033(3)
C16 0.0387(11) 0.0517(12) 0.0485(12) 0.0151(10) -0.0010(10) 0.0013(10)
C17 0.0437(12) 0.0494(13) 0.0658(14) 0.0143(11) 0.0004(11) 0.0028(10)
C18 0.0637(16) 0.0541(14) 0.088(2) 0.0268(14) -0.0082(15) 0.0047(13)
C19 0.0745(19) 0.085(2) 0.0697(18) 0.0385(16) -0.0087(15) 0.0045(17)
C20 0.0724(18) 0.091(2) 0.0513(14) 0.0190(14) -0.0069(14) 0.0018(16)
C21 0.0488(12) 0.0642(14) 0.0489(12) 0.0070(11) -0.0033(11) 0.0034(11)
C22 0.0834(18) 0.0676(16) 0.0483(13) -0.0011(12) -0.0059(13) 0.0044(15)
C23 0.103(3) 0.097(3) 0.089(2) -0.013(2) 0.002(2) 0.025(2)
C24 0.116(3) 0.105(3) 0.095(3) -0.012(2) -0.027(2) -0.019(2)
C25 0.0678(16) 0.0466(13) 0.0724(16) 0.0047(12) 0.0039(14) 0.0052(12)
C26 0.088(3) 0.216(6) 0.119(3) -0.064(4) 0.017(2) -0.058(3)
C27 0.075(2) 0.215(6) 0.158(4) -0.087(5) 0.007(3) 0.017(3)
C28 0.0400(11) 0.0627(14) 0.0742(16) 0.0125(13) -0.0030(12) 0.0014(11)
C29 0.115(3) 0.0677(18) 0.0660(17) -0.0170(15) -0.0095(18) -0.0045(18)
C30 0.0778(18) 0.0746(18) 0.0561(14) 0.0041(14) -0.0064(14) 0.0094(16)
C31 0.0585(16) 0.104(2) 0.0828(19) -0.0205(17) 0.0096(15) 0.0054(17)
C32 0.0498(13) 0.0688(16) 0.0666(15) -0.0016(13) -0.0078(12) -0.0009(13)
C33 0.078(2) 0.068(2) 0.180(4) 0.041(2) -0.031(3) 0.0030(18)
C34 0.0600(17) 0.0550(15) 0.105(2) 0.0118(15) -0.0135(15) -0.0011(13)

loop_
_atom_type_symbol
_atom_type_description
_atom_type_scat_dispersion_real
_atom_type_scat_dispersion_imag
_atom_type_scat_source
C C 0.0033 0.0016 'International Tables Vol C Tables 4.2.6.8 and 6.1.1.4'
H H 0.0000 0.0000 'International Tables Vol C Tables 4.2.6.8 and 6.1.1.4'
B B 0.0013 0.0007 'International Tables Vol C Tables 4.2.6.8 and 6.1.1.4'
N N 0.0061 0.0033 'International Tables Vol C Tables 4.2.6.8 and 6.1.1.4'

loop_
_geom_angle_atom_site_label_1
_geom_angle_atom_site_label_2
_geom_angle_atom_site_label_3
_geom_angle
C34 B1 C30 109.5(2)
C34 B1 C32 110.3(2)
C30 B1 C32 109.2(2)
C34 B1 C3 111.9(2)
C30 B1 C3 109.37(19)
C32 B1 C3 106.42(18)
C1 N1 C2 108.50(17)
C1 N1 C16 126.19(18)
C2 N1 C16 125.11(17)
C1 N2 C3 111.54(16)
C1 N2 C4 120.20(17)
C3 N2 C4 128.24(17)
N1 C1 N2 107.02(18)
N1 C1 C28 125.09(19)
N2 C1 C28 127.89(19)
C3 C2 N1 110.80(18)
C2 C3 N2 102.14(17)
C2 C3 B1 126.51(19)
N2 C3 B1 131.33(18)
C5 C4 C9 123.7(2)
C5 C4 N2 118.00(18)
C9 C4 N2 118.17(18)
C4 C5 C6 116.6(2)
C4 C5 C13 123.4(2)
C6 C5 C13 120.1(2)
C7 C6 C5 121.9(3)
C6 C7 C8 120.0(2)
C9 C8 C7 121.4(2)
C8 C9 C4 116.4(2)
C8 C9 C10 119.7(2)
C4 C9 C10 123.8(2)
C12 C10 C9 111.3(2)
C12 C10 C11 109.5(2)
C9 C10 C11 113.2(2)
C14 C13 C5 112.3(3)
C14 C13 C15 110.4(3)
C5 C13 C15 111.2(3)
C17 C16 C21 123.9(2)
C17 C16 N1 118.1(2)
C21 C16 N1 117.88(19)
C16 C17 C18 115.8(2)
C16 C17 C25 122.5(2)
C18 C17 C25 121.7(2)
C19 C18 C17 121.5(3)
C18 C19 C20 121.2(2)
C19 C20 C21 121.1(3)
C16 C21 C20 116.5(2)
C16 C21 C22 122.6(2)
C20 C21 C22 120.8(2)
C21 C22 C24 112.2(3)
C21 C22 C23 110.7(3)
C24 C22 C23 110.7(3)
C26 C25 C17 112.5(3)
C26 C25 C27 109.9(3)
C17 C25 C27 112.7(3)
C29 C30 B1 117.0(2)
C31 C32 B1 115.9(2)
C33 C34 B1 115.4(2)

loop_
_geom_bond_atom_site_label_1
_geom_bond_atom_site_label_2
_geom_bond_distance
B1 C34 1.630(4)
B1 C30 1.645(4)
B1 C32 1.649(4)
B1 C3 1.657(3)
N1 C1 1.327(3)
N1 C2 1.377(3)
N1 C16 1.452(3)
N2 C1 1.346(3)
N2 C3 1.413(3)
N2 C4 1.462(3)
C1 C28 1.483(3)
C2 C3 1.361(3)
C4 C5 1.395(3)
C4 C9 1.394(3)
C5 C6 1.396(4)
C5 C13 1.507(4)
C6 C7 1.359(4)
C7 C8 1.387(4)
C8 C9 1.395(3)
C9 C10 1.513(3)
C10 C12 1.518(4)
C10 C11 1.534(4)
C13 C14 1.529(5)
C13 C15 1.530(6)
C16 C17 1.400(3)
C16 C21 1.398(3)
C17 C18 1.401(3)
C17 C25 1.509(4)
C18 C19 1.363(5)
C19 C20 1.367(5)
C20 C21 1.393(4)
C21 C22 1.517(4)
C22 C24 1.540(5)
C22 C23 1.528(5)
C25 C26 1.511(5)
C25 C27 1.482(5)
C29 C30 1.515(4)
C31 C32 1.533(4)
C33 C34 1.534(4)
